data_7160774
loop_
_publ_author_name
'Mamedov, Vakhid A.'
'Galimullina, Venera R.'
'Nikolaeva, Dariya V.'
'Syakaev, Victor V.'
'Babaeva, Olga B.'
'Rizvanov, Il'dar Kh'
'Gubaidullin, Aidar T.'
'Sinyashin, Oleg G.'

_publ_section_title
;
 Direct transition-metal-free synthesis of 2-heteroaryl-4-quinolones
 <i>via</i> ANRORC type rearrangement of
 3-(2-(2-nitrophenyl)-2-oxoethyl)quinoxalin-2(1<i>H</i>)-ones.
;
_journal_issue 41
_journal_name_full 'Organic &amp; biomolecular chemistry'
_journal_page_first 9388
_journal_page_last 9399
_journal_paper_doi 10.1039/d5ob01303h
_journal_volume 23
_journal_year 2025
_chemical_formula_moiety '2(C16 H13 N3 O2), C2 H6 O S'
_chemical_formula_sum 'C34 H32 N6 O5 S'
_chemical_formula_weight 636.71
_chemical_name_systematic (E)-3-(2-(2-nitrophenyl)-2-oxoethylidene)-3,4-dihydroquinoxalin-2(1H)-one
_space_group_crystal_system monoclinic
_space_group_IT_number 14
_space_group_name_Hall '-P 2yn'
_space_group_name_H-M_alt 'P 1 21/n 1'
_atom_sites_solution_hydrogens mixed
_atom_sites_solution_primary direct
_atom_sites_solution_secondary difmap
_audit_creation_method SHELXL-2014/7
_audit_update_record
;
2025-06-18 deposited with the CCDC.	2025-09-30 downloaded from the CCDC.
;
_cell_angle_alpha 90
_cell_angle_beta 91.70(2)
_cell_angle_gamma 90
_cell_formula_units_Z 4
_cell_length_a 11.750(5)
_cell_length_b 7.054(5)
_cell_length_c 37.400(16)
_cell_measurement_reflns_used 369
_cell_measurement_temperature 150(2)
_cell_measurement_theta_max 19.34
_cell_measurement_theta_min 3.77
_cell_volume 3099(3)
_computing_cell_refinement 'Bruker SAINT'
_computing_data_collection 'APEX3 v2019.11-0 (Bruker AXS)'
_computing_data_reduction 'Bruker SAINT'
_computing_molecular_graphics 'Bruker SHELXTL'
_computing_publication_material 'Bruker SHELXTL'
_computing_structure_refinement 'SHELXL-2018/3 (Sheldrick, 2018)'
_computing_structure_solution 'SHELXT 2018/2 (Sheldrick, 2018)'
_diffrn_ambient_temperature 150(2)
_diffrn_detector 'area detector PHOTON III'
_diffrn_measured_fraction_theta_full 0.986
_diffrn_measured_fraction_theta_max 0.845
_diffrn_measurement_device_type 'Bruker D8 QUEST'
_diffrn_measurement_method '\f and \w scans'
_diffrn_radiation_monochromator 'multilayer optics'
_diffrn_radiation_type MoK\a
_diffrn_radiation_wavelength 0.71073
_diffrn_reflns_av_R_equivalents 0.2108
_diffrn_reflns_av_unetI/netI 0.3042
_diffrn_reflns_Laue_measured_fraction_full 0.986
_diffrn_reflns_Laue_measured_fraction_max 0.845
_diffrn_reflns_limit_h_max 14
_diffrn_reflns_limit_h_min -15
_diffrn_reflns_limit_k_max 9
_diffrn_reflns_limit_k_min -8
_diffrn_reflns_limit_l_max 49
_diffrn_reflns_limit_l_min -35
_diffrn_reflns_number 16428
_diffrn_reflns_point_group_measured_fraction_full 0.986
_diffrn_reflns_point_group_measured_fraction_max 0.845
_diffrn_reflns_theta_full 25.242
_diffrn_reflns_theta_max 28.279
_diffrn_reflns_theta_min 2.939
_diffrn_source 'microfocus I\mS DIAMOND Mo X-ray tube'
_exptl_absorpt_coefficient_mu 0.158
_exptl_absorpt_correction_T_max 0.7458
_exptl_absorpt_correction_T_min 0.5360
_exptl_absorpt_correction_type multi-scan
_exptl_absorpt_process_details
;
 G.M. Sheldrick (1998a). SADABS v.2.01, Bruker.
 Siemens Area Detector Absorption Correction Program.
 Bruker AXS. Madison. Wisconsin. USA
  Krause, L., Herbst-Irmer, R., Sheldrick G.M. & Stalke D.,
  SADABS-2016/2, J. Appl. Cryst. 48 (2015) 3-10. 
;
_exptl_crystal_colour yellow
_exptl_crystal_density_diffrn 1.365
_exptl_crystal_description needle
_exptl_crystal_F_000 1336
_exptl_crystal_recrystallization_method 'Re-crystallisation from solvent: dimethyl sulfoxide'
_exptl_crystal_size_max 0.190
_exptl_crystal_size_mid 0.090
_exptl_crystal_size_min 0.040
_refine_diff_density_max 0.295
_refine_diff_density_min -0.295
_refine_diff_density_rms 0.073
_refine_ls_extinction_coef 0.0102(16)
_refine_ls_extinction_expression Fc^*^=kFc[1+0.001xFc^2^\l^3^/sin(2\q)]^-1/4^
_refine_ls_extinction_method 'SHELXL-2014/7 (Sheldrick 2014'
_refine_ls_goodness_of_fit_ref 0.991
_refine_ls_hydrogen_treatment mixed
_refine_ls_matrix_type full
_refine_ls_number_parameters 434
_refine_ls_number_reflns 6513
_refine_ls_number_restraints 0
_refine_ls_restrained_S_all 0.991
_refine_ls_R_factor_all 0.2769
_refine_ls_R_factor_gt 0.1137
_refine_ls_shift/su_max 0.000
_refine_ls_shift/su_mean 0.000
_refine_ls_structure_factor_coef Fsqd
_refine_ls_weighting_details 'w=1/[\s^2^(Fo^2^)+(0.0010P)^2^] where P=(Fo^2^+2Fc^2^)/3'
_refine_ls_weighting_scheme calc
_refine_ls_wR_factor_gt 0.1802
_refine_ls_wR_factor_ref 0.2552
_reflns_Friedel_coverage 0.000
_reflns_number_gt 2277
_reflns_number_total 6513
_reflns_threshold_expression 'I > 2\s(I)'
_cod_data_source_file d5ob01303h2.cif
_cod_data_source_block shelx_CCDC3
_cod_depositor_comments 'Adding full bibliography for 7160771--7160775.cif.'
_cod_original_cell_volume 3098(3)
_cod_original_sg_symbol_H-M 'P 21/n'
_cod_database_code 7160774
_shelx_shelxl_version_number 2014/7
_shelx_space_group_comment
;
The symmetry employed for this shelxl refinement is uniquely defined
by the following loop, which should always be used as a source of
symmetry information in preference to the above space-group names.
They are only intended as comments.
;
_shelx_estimated_absorpt_t_min 0.971
_shelx_estimated_absorpt_t_max 0.994

loop_
_space_group_symop_operation_xyz
'x, y, z'
'-x+1/2, y+1/2, -z+1/2'
'-x, -y, -z'
'x-1/2, -y-1/2, z-1/2'

loop_
_atom_site_label
_atom_site_type_symbol
_atom_site_fract_x
_atom_site_fract_y
_atom_site_fract_z
_atom_site_U_iso_or_equiv
_atom_site_adp_type
_atom_site_occupancy
_atom_site_site_symmetry_order
_atom_site_calc_flag
_atom_site_refinement_flags_posn
_atom_site_refinement_flags_adp
_atom_site_refinement_flags_occupancy
_atom_site_disorder_assembly
_atom_site_disorder_group
C1S C 0.8591(6) 1.0987(10) 0.2451(2) 0.063(2) Uani 1 1 d . . . . .
H01A H 0.8570 1.2327 0.2382 0.095 Uiso 1 1 calc R U . . .
H12S H 0.8724 1.0886 0.2710 0.095 Uiso 1 1 calc R U . . .
H13S H 0.7863 1.0388 0.2384 0.095 Uiso 1 1 calc R U . . .
C2A C 0.9511(5) 0.1057(8) 0.45162(15) 0.0226(14) Uani 1 1 d . . . . .
C2B C 0.5494(5) 0.1205(9) 0.04714(18) 0.0302(15) Uani 1 1 d . . . . .
C2BA C 0.6968(5) 0.2619(8) 0.08708(18) 0.0320(16) Uani 1 1 d . . . . .
H2BA H 0.7456 0.2562 0.0673 0.038 Uiso 1 1 calc R U . . .
C2S C 0.9086(6) 0.9935(10) 0.1791(2) 0.062(2) Uani 1 1 d . . . . .
H21S H 0.9085 1.1248 0.1705 0.094 Uiso 1 1 calc R U . . .
H22S H 0.8302 0.9461 0.1793 0.094 Uiso 1 1 calc R U . . .
H23S H 0.9534 0.9147 0.1632 0.094 Uiso 1 1 calc R U . . .
C3A C 0.9091(5) 0.1876(8) 0.41745(16) 0.0251(14) Uani 1 1 d . . . . .
C3B C 0.5859(5) 0.1992(8) 0.08267(17) 0.0281(15) Uani 1 1 d . . . . .
C3AA C 0.9799(5) 0.1915(8) 0.38907(16) 0.0262(15) Uani 1 1 d . . . . .
H3AA H 1.0544 0.1406 0.3920 0.031 Uiso 1 1 calc R U . . .
C3AB C 0.9448(5) 0.2713(8) 0.35431(17) 0.0261(15) Uani 1 1 d . . . . .
C3BB C 0.7410(5) 0.3357(8) 0.12061(16) 0.0245(14) Uani 1 1 d . . . . .
C4AA C 0.7286(5) 0.2550(8) 0.44396(17) 0.0294(16) Uani 1 1 d . . . . .
C4BA C 0.4008(5) 0.1243(9) 0.10511(18) 0.0315(16) Uani 1 1 d . . . . .
C5A C 0.6188(5) 0.3280(9) 0.43993(18) 0.0350(17) Uani 1 1 d . . . . .
H5A H 0.5933 0.3838 0.4180 0.042 Uiso 1 1 calc R U . . .
C5B C 0.3289(5) 0.1215(9) 0.13413(18) 0.0366(17) Uani 1 1 d . . . . .
H5B H 0.3516 0.1783 0.1562 0.044 Uiso 1 1 calc R U . . .
C6A C 0.5489(6) 0.3171(11) 0.4683(2) 0.049(2) Uani 1 1 d . . . . .
H6A H 0.4741 0.3680 0.4662 0.058 Uiso 1 1 calc R U . . .
C6B C 0.2246(5) 0.0347(10) 0.13005(19) 0.0423(18) Uani 1 1 d . . . . .
H6B H 0.1750 0.0306 0.1496 0.051 Uiso 1 1 calc R U . . .
C7A C 0.5846(6) 0.2335(11) 0.5002(2) 0.051(2) Uani 1 1 d . . . . .
H7A H 0.5340 0.2251 0.5195 0.062 Uiso 1 1 calc R U . . .
C7B C 0.1909(6) -0.0467(10) 0.0977(2) 0.045(2) Uani 1 1 d . . . . .
H7B H 0.1183 -0.1057 0.0953 0.054 Uiso 1 1 calc R U . . .
C8A C 0.6931(5) 0.1629(10) 0.50401(18) 0.0411(18) Uani 1 1 d . . . . .
H8A H 0.7179 0.1070 0.5260 0.049 Uiso 1 1 calc R U . . .
C8B C 0.2613(5) -0.0430(9) 0.06906(18) 0.0383(17) Uani 1 1 d . . . . .
H8B H 0.2378 -0.0985 0.0469 0.046 Uiso 1 1 calc R U . . .
C8AA C 0.7661(5) 0.1727(9) 0.47596(16) 0.0284(15) Uani 1 1 d . . . . .
C8BA C 0.3680(5) 0.0436(8) 0.07291(17) 0.0285(15) Uani 1 1 d . . . . .
C31A C 1.0283(5) 0.2650(8) 0.32541(15) 0.0220(14) Uani 1 1 d . . . . .
C31B C 0.8620(5) 0.3938(9) 0.12338(18) 0.0322(16) Uani 1 1 d . . . . .
C32A C 1.0252(5) 0.4093(8) 0.29874(16) 0.0268(15) Uani 1 1 d . . . . .
C32B C 0.9079(5) 0.4825(9) 0.15463(16) 0.0307(16) Uani 1 1 d . . . . .
C33A C 1.1089(5) 0.4026(9) 0.27268(17) 0.0346(17) Uani 1 1 d . . . . .
H33A H 1.1095 0.4979 0.2547 0.042 Uiso 1 1 calc R U . . .
C33B C 1.0223(5) 0.5350(9) 0.15629(19) 0.0395(18) Uani 1 1 d . . . . .
H33B H 1.0527 0.5960 0.1771 0.047 Uiso 1 1 calc R U . . .
C34A C 1.1890(6) 0.2640(10) 0.27241(18) 0.0421(19) Uani 1 1 d . . . . .
H34A H 1.2452 0.2654 0.2547 0.051 Uiso 1 1 calc R U . . .
C34B C 1.0911(5) 0.4996(9) 0.12822(19) 0.0397(18) Uani 1 1 d . . . . .
H34B H 1.1692 0.5337 0.1302 0.048 Uiso 1 1 calc R U . . .
C35A C 1.1895(5) 0.1192(9) 0.29791(17) 0.0375(17) Uani 1 1 d . . . . .
H35A H 1.2439 0.0198 0.2971 0.045 Uiso 1 1 calc R U . . .
C35B C 1.0499(6) 0.4156(10) 0.09717(19) 0.046(2) Uani 1 1 d . . . . .
H35B H 1.0983 0.3931 0.0777 0.055 Uiso 1 1 calc R U . . .
C36A C 1.1102(5) 0.1224(9) 0.32429(16) 0.0285(15) Uani 1 1 d . . . . .
H36A H 1.1114 0.0258 0.3420 0.034 Uiso 1 1 calc R U . . .
C36B C 0.9350(5) 0.3645(9) 0.09519(17) 0.0337(16) Uani 1 1 d . . . . .
H36B H 0.9055 0.3076 0.0738 0.040 Uiso 1 1 calc R U . . .
N1A N 0.8764(4) 0.1077(6) 0.47886(13) 0.0256(12) Uani 1 1 d . . . . .
H1A H 0.9005 0.0642 0.4998 0.031 Uiso 1 1 calc R U . . .
N1B N 0.4433(4) 0.0499(6) 0.04482(14) 0.0294(13) Uani 1 1 d . . . . .
H1B H 0.4195 0.0043 0.0240 0.035 Uiso 1 1 calc R U . . .
N4A N 0.8017(4) 0.2612(7) 0.41538(14) 0.0259(13) Uani 1 1 d . . . . .
N4B N 0.5109(4) 0.1994(7) 0.10911(15) 0.0278(13) Uani 1 1 d . . . . .
N32A N 0.9492(5) 0.5509(8) 0.29780(16) 0.0447(18) Uani 1 1 d . . . . .
N32B N 0.8445(4) 0.5109(7) 0.18463(14) 0.0368(14) Uani 1 1 d . . . . .
H32B H 0.8765 0.5608 0.2040 0.044 Uiso 1 1 calc R U . . .
H32D H 0.7721 0.4791 0.1844 0.044 Uiso 1 1 calc R U . . .
O1S O 0.9622(4) 0.7791(6) 0.23385(13) 0.0548(15) Uani 1 1 d . . . . .
O002 O 1.0475(3) 0.0416(6) 0.45555(11) 0.0295(11) Uani 1 1 d . . . . .
O3AB O 0.8517(3) 0.3513(6) 0.35028(11) 0.0350(11) Uani 1 1 d . . . . .
O3BB O 0.6796(3) 0.3460(6) 0.14691(11) 0.0337(11) Uani 1 1 d . . . . .
O004 O 0.6129(3) 0.1228(6) 0.02154(12) 0.0359(11) Uani 1 1 d . . . . .
S1S S 0.96943(16) 0.9844(3) 0.22309(5) 0.0478(6) Uani 1 1 d . . . . .
H4A H 0.783(6) 0.309(11) 0.388(2) 0.10(3) Uiso 1 1 d . . . . .
H4B H 0.537(5) 0.260(8) 0.1303(16) 0.029(18) Uiso 1 1 d . . . . .
H32A H 0.885(4) 0.552(7) 0.3134(14) 0.016(14) Uiso 1 1 d . . . . .
H32C H 0.962(4) 0.652(7) 0.2837(14) 0.009(13) Uiso 1 1 d . . . . .

loop_
_atom_site_aniso_label
_atom_site_aniso_U_11
_atom_site_aniso_U_22
_atom_site_aniso_U_33
_atom_site_aniso_U_23
_atom_site_aniso_U_13
_atom_site_aniso_U_12
C1S 0.077(6) 0.052(6) 0.061(6) -0.014(4) 0.003(5) -0.006(5)
C2A 0.024(3) 0.027(4) 0.017(3) -0.001(3) -0.007(3) 0.006(3)
C2B 0.031(4) 0.023(4) 0.036(4) -0.004(3) -0.008(3) -0.003(3)
C2BA 0.027(4) 0.035(4) 0.034(4) -0.011(3) -0.004(3) -0.006(3)
C2S 0.096(6) 0.033(5) 0.058(6) 0.013(4) -0.011(5) -0.001(4)
C3A 0.031(4) 0.022(4) 0.022(3) 0.002(3) 0.000(3) 0.000(3)
C3B 0.031(4) 0.024(4) 0.030(4) -0.002(3) -0.004(3) 0.002(3)
C3AA 0.018(3) 0.039(4) 0.021(3) 0.001(3) -0.004(3) 0.001(3)
C3AB 0.033(4) 0.019(4) 0.027(4) -0.001(3) -0.003(3) 0.003(3)
C3BB 0.032(4) 0.020(4) 0.022(3) 0.002(3) -0.005(3) 0.000(3)
C4AA 0.033(4) 0.019(4) 0.037(4) -0.008(3) 0.003(3) 0.003(3)
C4BA 0.029(4) 0.030(4) 0.035(4) 0.003(3) -0.003(3) 0.000(3)
C5A 0.032(4) 0.043(4) 0.031(4) 0.011(3) 0.006(3) 0.011(3)
C5B 0.042(4) 0.027(4) 0.041(4) 0.003(3) -0.002(3) 0.000(3)
C6A 0.031(4) 0.074(6) 0.041(5) 0.001(4) 0.001(3) 0.020(4)
C6B 0.033(4) 0.054(5) 0.040(4) 0.002(4) 0.002(3) -0.001(4)
C7A 0.040(5) 0.081(6) 0.033(5) 0.012(4) 0.015(4) 0.011(4)
C7B 0.033(4) 0.050(5) 0.052(5) -0.004(4) -0.010(4) -0.015(3)
C8A 0.039(4) 0.055(5) 0.030(4) -0.001(3) 0.007(3) 0.004(4)
C8B 0.038(4) 0.038(4) 0.038(4) 0.010(3) -0.009(3) -0.009(3)
C8AA 0.030(4) 0.032(4) 0.023(3) 0.015(3) -0.007(3) 0.007(3)
C8BA 0.029(4) 0.026(4) 0.030(4) 0.005(3) -0.003(3) 0.004(3)
C31A 0.018(3) 0.026(4) 0.021(3) -0.005(3) -0.007(3) 0.000(3)
C31B 0.036(4) 0.025(4) 0.035(4) 0.002(3) -0.008(3) 0.000(3)
C32A 0.035(4) 0.027(4) 0.018(3) 0.007(3) -0.005(3) 0.003(3)
C32B 0.037(4) 0.027(4) 0.028(4) 0.003(3) 0.000(3) -0.008(3)
C33A 0.036(4) 0.043(5) 0.024(4) 0.005(3) 0.000(3) 0.004(3)
C33B 0.038(4) 0.029(4) 0.051(5) -0.005(3) -0.003(3) -0.010(3)
C34A 0.048(5) 0.050(5) 0.029(4) 0.004(4) 0.010(3) 0.004(4)
C34B 0.027(4) 0.043(5) 0.050(5) 0.008(4) 0.005(3) -0.004(3)
C35A 0.043(4) 0.039(4) 0.030(4) -0.008(3) 0.001(3) 0.015(3)
C35B 0.037(4) 0.065(6) 0.035(4) -0.005(4) 0.005(3) -0.004(4)
C36A 0.035(4) 0.027(4) 0.024(4) -0.003(3) 0.001(3) 0.000(3)
C36B 0.040(4) 0.034(4) 0.026(4) -0.006(3) -0.006(3) -0.001(3)
N1A 0.033(3) 0.023(3) 0.020(3) 0.003(2) 0.003(2) 0.010(2)
N1B 0.034(3) 0.023(3) 0.031(3) -0.005(2) -0.010(2) 0.002(2)
N4A 0.023(3) 0.031(3) 0.024(3) -0.002(2) 0.002(2) 0.003(2)
N4B 0.037(3) 0.020(3) 0.026(3) 0.000(2) -0.002(3) -0.005(2)
N32A 0.056(4) 0.040(4) 0.039(4) 0.030(3) 0.020(3) 0.011(3)
N32B 0.044(3) 0.038(4) 0.028(3) -0.008(3) -0.005(3) -0.011(3)
O1S 0.097(4) 0.030(3) 0.037(3) 0.005(2) -0.017(3) -0.002(3)
O002 0.030(2) 0.032(3) 0.027(2) 0.008(2) 0.0027(19) 0.011(2)
O3AB 0.035(3) 0.041(3) 0.029(3) 0.006(2) 0.002(2) 0.007(2)
O3BB 0.042(3) 0.035(3) 0.024(3) -0.002(2) 0.005(2) -0.010(2)
O004 0.039(3) 0.035(3) 0.034(3) -0.004(2) -0.001(2) -0.011(2)
S1S 0.0562(12) 0.0304(11) 0.0552(13) 0.0059(10) -0.0239(9) -0.0096(9)

loop_
_atom_type_symbol
_atom_type_description
_atom_type_scat_dispersion_real
_atom_type_scat_dispersion_imag
_atom_type_scat_source
C C 0.0033 0.0016 'International Tables Vol C Tables 4.2.6.8 and 6.1.1.4'
H H 0.0000 0.0000 'International Tables Vol C Tables 4.2.6.8 and 6.1.1.4'
N N 0.0061 0.0033 'International Tables Vol C Tables 4.2.6.8 and 6.1.1.4'
O O 0.0106 0.0060 'International Tables Vol C Tables 4.2.6.8 and 6.1.1.4'
S S 0.1246 0.1234 'International Tables Vol C Tables 4.2.6.8 and 6.1.1.4'

loop_
_geom_angle_atom_site_label_1
_geom_angle_atom_site_label_2
_geom_angle_atom_site_label_3
_geom_angle
_geom_angle_site_symmetry_1
_geom_angle_site_symmetry_3
_geom_angle_publ_flag
S1S C1S H01A 109.5 . . ?
S1S C1S H12S 109.5 . . ?
H01A C1S H12S 109.5 . . ?
S1S C1S H13S 109.5 . . ?
H01A C1S H13S 109.5 . . ?
H12S C1S H13S 109.5 . . ?
O002 C2A N1A 121.8(5) . . ?
O002 C2A C3A 122.2(5) . . ?
N1A C2A C3A 116.0(5) . . ?
O004 C2B N1B 122.5(6) . . ?
O004 C2B C3B 121.6(6) . . ?
N1B C2B C3B 115.9(5) . . ?
C3B C2BA C3BB 122.3(6) . . ?
C3B C2BA H2BA 118.9 . . ?
C3BB C2BA H2BA 118.9 . . ?
S1S C2S H21S 109.5 . . ?
S1S C2S H22S 109.5 . . ?
H21S C2S H22S 109.5 . . ?
S1S C2S H23S 109.5 . . ?
H21S C2S H23S 109.5 . . ?
H22S C2S H23S 109.5 . . ?
N4A C3A C3AA 122.0(6) . . ?
N4A C3A C2A 118.9(5) . . ?
C3AA C3A C2A 119.0(6) . . ?
N4B C3B C2BA 123.3(6) . . ?
N4B C3B C2B 118.6(6) . . ?
C2BA C3B C2B 118.1(5) . . ?
C3A C3AA C3AB 122.3(6) . . ?
C3A C3AA H3AA 118.8 . . ?
C3AB C3AA H3AA 118.8 . . ?
O3AB C3AB C3AA 120.6(5) . . ?
O3AB C3AB C31A 121.8(6) . . ?
C3AA C3AB C31A 117.4(5) . . ?
O3BB C3BB C2BA 120.6(6) . . ?
O3BB C3BB C31B 120.6(6) . . ?
C2BA C3BB C31B 118.8(5) . . ?
C8AA C4AA N4A 119.1(6) . . ?
C8AA C4AA C5A 121.1(6) . . ?
N4A C4AA C5A 119.8(6) . . ?
C8BA C4BA C5B 121.0(6) . . ?
C8BA C4BA N4B 118.9(5) . . ?
C5B C4BA N4B 120.0(6) . . ?
C6A C5A C4AA 118.2(6) . . ?
C6A C5A H5A 120.9 . . ?
C4AA C5A H5A 120.9 . . ?
C6B C5B C4BA 118.6(7) . . ?
C6B C5B H5B 120.7 . . ?
C4BA C5B H5B 120.7 . . ?
C5A C6A C7A 121.4(6) . . ?
C5A C6A H6A 119.3 . . ?
C7A C6A H6A 119.3 . . ?
C5B C6B C7B 120.8(6) . . ?
C5B C6B H6B 119.6 . . ?
C7B C6B H6B 119.6 . . ?
C8A C7A C6A 120.0(6) . . ?
C8A C7A H7A 120.0 . . ?
C6A C7A H7A 120.0 . . ?
C8B C7B C6B 120.6(6) . . ?
C8B C7B H7B 119.7 . . ?
C6B C7B H7B 119.7 . . ?
C7A C8A C8AA 120.1(7) . . ?
C7A C8A H8A 120.0 . . ?
C8AA C8A H8A 120.0 . . ?
C7B C8B C8BA 119.2(7) . . ?
C7B C8B H8B 120.4 . . ?
C8BA C8B H8B 120.4 . . ?
C8A C8AA N1A 122.0(6) . . ?
C8A C8AA C4AA 119.3(6) . . ?
N1A C8AA C4AA 118.7(5) . . ?
C4BA C8BA N1B 118.6(6) . . ?
C4BA C8BA C8B 119.8(6) . . ?
N1B C8BA C8B 121.6(6) . . ?
C36A C31A C32A 119.9(5) . . ?
C36A C31A C3AB 121.1(5) . . ?
C32A C31A C3AB 119.0(5) . . ?
C36B C31B C32B 117.4(6) . . ?
C36B C31B C3BB 121.2(6) . . ?
C32B C31B C3BB 121.4(6) . . ?
N32A C32A C33A 119.1(6) . . ?
N32A C32A C31A 123.6(5) . . ?
C33A C32A C31A 117.2(5) . . ?
N32B C32B C33B 117.9(6) . . ?
N32B C32B C31B 122.2(5) . . ?
C33B C32B C31B 119.8(6) . . ?
C34A C33A C32A 121.9(6) . . ?
C34A C33A H33A 119.0 . . ?
C32A C33A H33A 119.0 . . ?
C34B C33B C32B 120.6(7) . . ?
C34B C33B H33B 119.7 . . ?
C32B C33B H33B 119.7 . . ?
C33A C34A C35A 120.7(6) . . ?
C33A C34A H34A 119.6 . . ?
C35A C34A H34A 119.6 . . ?
C33B C34B C35B 121.7(6) . . ?
C33B C34B H34B 119.2 . . ?
C35B C34B H34B 119.2 . . ?
C36A C35A C34A 119.2(6) . . ?
C36A C35A H35A 120.4 . . ?
C34A C35A H35A 120.4 . . ?
C34B C35B C36B 118.0(6) . . ?
C34B C35B H35B 121.0 . . ?
C36B C35B H35B 121.0 . . ?
C35A C36A C31A 121.0(6) . . ?
C35A C36A H36A 119.5 . . ?
C31A C36A H36A 119.5 . . ?
C31B C36B C35B 122.5(6) . . ?
C31B C36B H36B 118.8 . . ?
C35B C36B H36B 118.8 . . ?
C2A N1A C8AA 124.7(5) . . ?
C2A N1A H1A 117.6 . . ?
C8AA N1A H1A 117.6 . . ?
C2B N1B C8BA 124.9(6) . . ?
C2B N1B H1B 117.5 . . ?
C8BA N1B H1B 117.5 . . ?
C3A N4A C4AA 122.4(6) . . ?
C3A N4A H4A 109(4) . . ?
C4AA N4A H4A 128(4) . . ?
C3B N4B C4BA 123.0(6) . . ?
C3B N4B H4B 114(3) . . ?
C4BA N4B H4B 122(3) . . ?
C32A N32A H32A 121(3) . . ?
C32A N32A H32C 119(3) . . ?
H32A N32A H32C 120(4) . . ?
C32B N32B H32B 120.0 . . ?
C32B N32B H32D 120.0 . . ?
H32B N32B H32D 120.0 . . ?
O1S S1S C1S 105.6(3) . . ?
O1S S1S C2S 105.0(3) . . ?
C1S S1S C2S 97.8(4) . . ?

loop_
_geom_bond_atom_site_label_1
_geom_bond_atom_site_label_2
_geom_bond_distance
_geom_bond_site_symmetry_2
_geom_bond_publ_flag
C1S S1S 1.752(7) . ?
C1S H01A 0.9800 . ?
C1S H12S 0.9800 . ?
C1S H13S 0.9800 . ?
C2A O002 1.225(6) . ?
C2A N1A 1.364(6) . ?
C2A C3A 1.474(8) . ?
C2B O004 1.231(7) . ?
C2B N1B 1.343(7) . ?
C2B C3B 1.491(9) . ?
C2BA C3B 1.382(8) . ?
C2BA C3BB 1.441(8) . ?
C2BA H2BA 0.9500 . ?
C2S S1S 1.775(8) . ?
C2S H21S 0.9800 . ?
C2S H22S 0.9800 . ?
C2S H23S 0.9800 . ?
C3A N4A 1.365(7) . ?
C3A C3AA 1.368(7) . ?
C3B N4B 1.344(7) . ?
C3AA C3AB 1.464(8) . ?
C3AA H3AA 0.9500 . ?
C3AB O3AB 1.236(7) . ?
C3AB C31A 1.482(7) . ?
C3BB O3BB 1.239(6) . ?
C3BB C31B 1.480(8) . ?
C4AA C8AA 1.390(8) . ?
C4AA N4A 1.392(7) . ?
C4AA C5A 1.393(8) . ?
C4BA C8BA 1.377(9) . ?
C4BA C5B 1.395(8) . ?
C4BA N4B 1.401(8) . ?
C5A C6A 1.364(8) . ?
C5A H5A 0.9500 . ?
C5B C6B 1.375(8) . ?
C5B H5B 0.9500 . ?
C6A C7A 1.385(10) . ?
C6A H6A 0.9500 . ?
C6B C7B 1.387(9) . ?
C6B H6B 0.9500 . ?
C7A C8A 1.372(9) . ?
C7A H7A 0.9500 . ?
C7B C8B 1.372(8) . ?
C7B H7B 0.9500 . ?
C8A C8AA 1.376(8) . ?
C8A H8A 0.9500 . ?
C8B C8BA 1.398(8) . ?
C8B H8B 0.9500 . ?
C8AA N1A 1.376(7) . ?
C8BA N1B 1.394(7) . ?
C31A C36A 1.394(7) . ?
C31A C32A 1.425(8) . ?
C31B C36B 1.394(8) . ?
C31B C32B 1.418(9) . ?
C32A N32A 1.340(7) . ?
C32A C33A 1.406(8) . ?
C32B N32B 1.380(7) . ?
C32B C33B 1.394(8) . ?
C33A C34A 1.357(8) . ?
C33A H33A 0.9500 . ?
C33B C34B 1.367(8) . ?
C33B H33B 0.9500 . ?
C34A C35A 1.397(9) . ?
C34A H34A 0.9500 . ?
C34B C35B 1.378(9) . ?
C34B H34B 0.9500 . ?
C35A C36A 1.377(7) . ?
C35A H35A 0.9500 . ?
C35B C36B 1.398(8) . ?
C35B H35B 0.9500 . ?
C36A H36A 0.9500 . ?
C36B H36B 0.9500 . ?
N1A H1A 0.8800 . ?
N1B H1B 0.8800 . ?
N4A H4A 1.10(9) . ?
N4B H4B 0.94(6) . ?
N32A H32A 0.96(4) . ?
N32A H32C 0.90(5) . ?
N32B H32B 0.8800 . ?
N32B H32D 0.8800 . ?
O1S S1S 1.506(5) . ?

loop_
_geom_torsion_atom_site_label_1
_geom_torsion_atom_site_label_2
_geom_torsion_atom_site_label_3
_geom_torsion_atom_site_label_4
_geom_torsion
_geom_torsion_site_symmetry_1
_geom_torsion_site_symmetry_2
_geom_torsion_site_symmetry_3
_geom_torsion_site_symmetry_4
_geom_torsion_publ_flag
O002 C2A C3A N4A -178.2(5) . . . . ?
N1A C2A C3A N4A 1.0(8) . . . . ?
O002 C2A C3A C3AA 0.3(9) . . . . ?
N1A C2A C3A C3AA 179.5(5) . . . . ?
C3BB C2BA C3B N4B -0.9(10) . . . . ?
C3BB C2BA C3B C2B -178.4(6) . . . . ?
O004 C2B C3B N4B 177.3(6) . . . . ?
N1B C2B C3B N4B -1.8(9) . . . . ?
O004 C2B C3B C2BA -5.0(10) . . . . ?
N1B C2B C3B C2BA 175.8(5) . . . . ?
N4A C3A C3AA C3AB -1.2(9) . . . . ?
C2A C3A C3AA C3AB -179.7(6) . . . . ?
C3A C3AA C3AB O3AB 5.4(10) . . . . ?
C3A C3AA C3AB C31A -179.1(5) . . . . ?
C3B C2BA C3BB O3BB -0.3(10) . . . . ?
C3B C2BA C3BB C31B 177.9(6) . . . . ?
C8AA C4AA C5A C6A 0.2(10) . . . . ?
N4A C4AA C5A C6A 179.1(6) . . . . ?
C8BA C4BA C5B C6B 0.6(10) . . . . ?
N4B C4BA C5B C6B -175.4(6) . . . . ?
C4AA C5A C6A C7A -1.0(12) . . . . ?
C4BA C5B C6B C7B -0.6(10) . . . . ?
C5A C6A C7A C8A 1.3(13) . . . . ?
C5B C6B C7B C8B 0.2(11) . . . . ?
C6A C7A C8A C8AA -0.8(12) . . . . ?
C6B C7B C8B C8BA 0.2(11) . . . . ?
C7A C8A C8AA N1A 178.4(6) . . . . ?
C7A C8A C8AA C4AA 0.1(10) . . . . ?
N4A C4AA C8AA C8A -178.6(6) . . . . ?
C5A C4AA C8AA C8A 0.3(10) . . . . ?
N4A C4AA C8AA N1A 2.9(9) . . . . ?
C5A C4AA C8AA N1A -178.2(6) . . . . ?
C5B C4BA C8BA N1B -179.8(5) . . . . ?
N4B C4BA C8BA N1B -3.8(9) . . . . ?
C5B C4BA C8BA C8B -0.1(10) . . . . ?
N4B C4BA C8BA C8B 175.9(5) . . . . ?
C7B C8B C8BA C4BA -0.3(10) . . . . ?
C7B C8B C8BA N1B 179.4(6) . . . . ?
O3AB C3AB C31A C36A -155.6(6) . . . . ?
C3AA C3AB C31A C36A 29.0(8) . . . . ?
O3AB C3AB C31A C32A 25.2(9) . . . . ?
C3AA C3AB C31A C32A -150.2(6) . . . . ?
O3BB C3BB C31B C36B 173.2(6) . . . . ?
C2BA C3BB C31B C36B -5.0(9) . . . . ?
O3BB C3BB C31B C32B -7.3(9) . . . . ?
C2BA C3BB C31B C32B 174.5(6) . . . . ?
C36A C31A C32A N32A 179.8(6) . . . . ?
C3AB C31A C32A N32A -1.1(9) . . . . ?
C36A C31A C32A C33A -1.7(9) . . . . ?
C3AB C31A C32A C33A 177.4(5) . . . . ?
C36B C31B C32B N32B -177.2(6) . . . . ?
C3BB C31B C32B N32B 3.3(10) . . . . ?
C36B C31B C32B C33B -0.5(10) . . . . ?
C3BB C31B C32B C33B 179.9(6) . . . . ?
N32A C32A C33A C34A 179.3(7) . . . . ?
C31A C32A C33A C34A 0.8(10) . . . . ?
N32B C32B C33B C34B 175.9(6) . . . . ?
C31B C32B C33B C34B -0.9(10) . . . . ?
C32A C33A C34A C35A 1.3(11) . . . . ?
C32B C33B C34B C35B 1.6(11) . . . . ?
C33A C34A C35A C36A -2.4(11) . . . . ?
C33B C34B C35B C36B -0.8(11) . . . . ?
C34A C35A C36A C31A 1.4(10) . . . . ?
C32A C31A C36A C35A 0.7(9) . . . . ?
C3AB C31A C36A C35A -178.4(6) . . . . ?
C32B C31B C36B C35B 1.3(10) . . . . ?
C3BB C31B C36B C35B -179.2(6) . . . . ?
C34B C35B C36B C31B -0.6(11) . . . . ?
O002 C2A N1A C8AA -178.1(6) . . . . ?
C3A C2A N1A C8AA 2.7(8) . . . . ?
C8A C8AA N1A C2A 176.9(6) . . . . ?
C4AA C8AA N1A C2A -4.7(9) . . . . ?
O004 C2B N1B C8BA 179.9(6) . . . . ?
C3B C2B N1B C8BA -0.9(9) . . . . ?
C4BA C8BA N1B C2B 3.8(9) . . . . ?
C8B C8BA N1B C2B -175.9(6) . . . . ?
C3AA C3A N4A C4AA 178.9(6) . . . . ?
C2A C3A N4A C4AA -2.6(9) . . . . ?
C8AA C4AA N4A C3A 0.6(9) . . . . ?
C5A C4AA N4A C3A -178.3(6) . . . . ?
C2BA C3B N4B C4BA -175.7(6) . . . . ?
C2B C3B N4B C4BA 1.8(9) . . . . ?
C8BA C4BA N4B C3B 1.1(9) . . . . ?
C5B C4BA N4B C3B 177.2(6) . . . . ?
